data_2022056
loop_
_publ_author_name
'Jha, Kunal Kumar'
'Gruza, Barbara'
'Kumar, Prashant'
'Chodkiewicz, Michal Leszek'
'Dominiak, Paulina Maria'

_publ_section_title
;
 TAAM: a reliable and user friendly tool for hydrogen-atom location using
 routine X-ray diffraction data
;
_journal_issue 3
_journal_name_full 'Acta Crystallographica Section B Structural Science, Crystal Engineering and Materials'
_journal_paper_doi 10.1107/S2052520620002917
_journal_volume 76
_journal_year 2020
_chemical_absolute_configuration unk
_chemical_formula_moiety 'C19 H14 N2 O2'
_chemical_formula_sum 'C19 H14 N2 O2'
_chemical_formula_weight 302.34
_space_group_crystal_system orthorhombic
_space_group_IT_number 19
_space_group_name_Hall 'P 2ac 2ab'
_space_group_name_H-M_alt 'P 21 21 21'
_symmetry_Int_Tables_number 19
_audit_creation_date 2019-09-26
_audit_creation_method
;
Olex2 1.2
(compiled 2018.05.29 svn.r3508 for OlexSys, GUI svn.r5506)
;
_cell_angle_alpha 90.00
_cell_angle_beta 90.00
_cell_angle_gamma 90.00
_cell_formula_units_Z 4
_cell_length_a 7.875(2)
_cell_length_b 9.892(2)
_cell_length_c 18.843(4)
_cell_measurement_temperature 100(2)
_cell_volume 1467.9(6)
_computing_molecular_graphics 'Olex2 (Dolomanov et al., 2009)'
_computing_publication_material 'Olex2 (Dolomanov et al., 2009)'
_computing_structure_refinement 'olex2.refine (Bourhis et al., 2015)'
_diffrn_ambient_temperature 100(2)
_diffrn_measured_fraction_theta_full 0.9796
_diffrn_measured_fraction_theta_max 0.9796
_diffrn_measurement_device_type 'Huber diffractometer'
_diffrn_radiation_type synchrotron
_diffrn_radiation_wavelength 0.60000(2)
_diffrn_reflns_av_R_equivalents 0.0000
_diffrn_reflns_av_unetI/netI 0.0105
_diffrn_reflns_limit_h_max 18
_diffrn_reflns_limit_h_min 0
_diffrn_reflns_limit_k_max 23
_diffrn_reflns_limit_k_min 0
_diffrn_reflns_limit_l_max 44
_diffrn_reflns_limit_l_min 0
_diffrn_reflns_number 11427
_diffrn_reflns_theta_full 26.4891
_diffrn_reflns_theta_max 26.49
_diffrn_reflns_theta_min 2.16
_exptl_absorpt_coefficient_mu 0.090
_exptl_crystal_density_diffrn 1.3680
_exptl_crystal_F_000 632.2970
_refine_diff_density_max 0.0817
_refine_diff_density_min -0.1168
_refine_diff_density_rms 0.0306
_refine_ls_d_res_high 0.7967
_refine_ls_d_res_low 9.4215
_refine_ls_goodness_of_fit_ref 1.1819
_refine_ls_hydrogen_treatment refall
_refine_ls_matrix_type full
_refine_ls_number_constraints 0
_refine_ls_number_parameters 264
_refine_ls_number_reflns 1728
_refine_ls_number_restraints 0
_refine_ls_restrained_S_all 1.1819
_refine_ls_R_factor_all 0.0156
_refine_ls_R_factor_gt 0.0155
_refine_ls_shift/su_max 0.0002
_refine_ls_shift/su_mean 0.0000
_refine_ls_structure_factor_coef Fsqd
_refine_ls_weighting_details 'w=1/[\s^2^(Fo^2^)+(0.0332P)^2^] where P=(Fo^2^+2Fc^2^)/3'
_refine_ls_weighting_scheme calc
_refine_ls_wR_factor_gt 0.0385
_refine_ls_wR_factor_ref 0.0385
_reflns_Friedel_coverage 0.0
_reflns_limit_h_max 9
_reflns_limit_h_min 0
_reflns_limit_k_max 12
_reflns_limit_k_min 0
_reflns_limit_l_max 23
_reflns_limit_l_min 0
_reflns_number_gt 1717
_reflns_number_total 1728
_reflns_threshold_expression I>=2u(I)
_cod_data_source_file 30_TAAM_iso_0.8.cif
_cod_data_source_block 30_TAAM_iso_0.8
_cod_original_cell_volume 1467.8(6)
_cod_original_sg_symbol_Hall ' P 2ac 2ab'
_cod_database_code 2022056
_olex2_refinement_description
;
;
_olex2_submission_special_instructions 'No special instructions were received'

loop_
_space_group_symop_id
_space_group_symop_operation_xyz
1 x,y,z
2 x+1/2,-y+1/2,-z
3 -x,y+1/2,-z+1/2
4 -x+1/2,-y,z+1/2

loop_
_atom_site_label
_atom_site_type_symbol
_atom_site_fract_x
_atom_site_fract_y
_atom_site_fract_z
_atom_site_U_iso_or_equiv
_atom_site_adp_type
_atom_site_occupancy
_atom_site_refinement_flags_posn
O(1) O 0.28413(6) 0.23445(4) 0.44130(2) 0.01502(11) Uani 1.000000 .
O(2) O -0.00190(6) 0.46309(4) 0.60307(2) 0.01174(10) Uani 1.000000 .
N(1) N 0.22657(7) 0.39494(5) 0.52794(2) 0.01010(11) Uani 1.000000 .
N(2) N 0.10011(8) 0.05009(6) 0.68709(3) 0.01766(13) Uani 1.000000 .
C(1) C 0.24294(8) 0.26637(6) 0.50228(3) 0.01067(12) Uani 1.000000 .
C(2) C 0.20005(8) 0.17320(6) 0.56187(3) 0.01116(13) Uani 1.000000 .
C(3) C 0.20174(9) 0.03301(6) 0.56577(3) 0.01596(14) Uani 1.000000 .
C(4) C 0.15095(9) -0.02308(6) 0.63073(4) 0.01848(14) Uani 1.000000 .
C(6) C 0.09874(9) 0.18600(6) 0.68179(3) 0.01439(14) Uani 1.000000 .
C(7) C 0.14915(8) 0.25033(6) 0.61957(3) 0.01040(12) Uani 1.000000 .
C(8) C 0.15744(8) 0.40042(6) 0.60244(3) 0.00935(12) Uani 1.000000 .
C(81 C 0.27705(8) 0.47479(5) 0.65289(3) 0.00987(12) Uani 1.000000 .
C(82 C 0.44837(8) 0.43641(6) 0.65711(3) 0.01274(12) Uani 1.000000 .
C(83 C 0.55749(8) 0.50237(6) 0.70405(3) 0.01414(12) Uani 1.000000 .
C(84 C 0.49567(9) 0.60667(7) 0.74724(3) 0.01700(13) Uani 1.000000 .
C(85 C 0.32527(10) 0.64374(7) 0.74354(3) 0.01928(14) Uani 1.000000 .
C(86 C 0.21559(8) 0.57782(6) 0.69642(3) 0.01507(13) Uani 1.000000 .
C(91 C 0.24567(8) 0.51366(5) 0.48479(3) 0.00995(12) Uani 1.000000 .
C(92 C 0.15735(9) 0.52212(6) 0.42036(3) 0.01498(13) Uani 1.000000 .
C(93 C 0.17563(10) 0.63664(7) 0.37759(3) 0.01895(14) Uani 1.000000 .
C(94 C 0.28102(9) 0.74281(6) 0.39889(3) 0.01686(14) Uani 1.000000 .
C(95 C 0.36946(9) 0.73368(6) 0.46313(3) 0.01482(13) Uani 1.000000 .
C(96 C 0.35248(8) 0.61923(6) 0.50620(3) 0.01307(13) Uani 1.000000 .
H(96 H 0.4187(15) 0.6118(12) 0.5563(6) 0.041(3) Uiso 1.000000 .
H(95 H 0.4557(16) 0.8159(11) 0.4797(5) 0.037(3) Uiso 1.000000 .
H(94 H 0.2977(17) 0.8318(12) 0.3654(5) 0.045(3) Uiso 1.000000 .
H(93 H 0.1081(15) 0.6420(12) 0.3267(6) 0.042(3) Uiso 1.000000 .
H(92 H 0.0742(13) 0.4399(10) 0.4029(5) 0.028(2) Uiso 1.000000 .
H(86 H 0.0849(14) 0.6009(11) 0.6960(5) 0.036(3) Uiso 1.000000 .
H(85 H 0.2747(18) 0.7229(13) 0.7790(6) 0.043(3) Uiso 1.000000 .
H(84 H 0.5828(17) 0.6589(12) 0.7845(5) 0.038(3) Uiso 1.000000 .
H(83 H 0.6857(18) 0.4735(11) 0.7076(5) 0.036(3) Uiso 1.000000 .
H(82 H 0.4942(15) 0.3584(11) 0.6229(5) 0.038(3) Uiso 1.000000 .
H(4) H 0.1566(17) -0.1344(13) 0.6371(6) 0.046(3) Uiso 1.000000 .
H(6) H 0.0571(16) 0.2429(11) 0.7299(5) 0.034(3) Uiso 1.000000 .
H(3) H 0.2373(15) -0.0287(11) 0.5221(5) 0.034(3) Uiso 1.000000 .
H(2) H -0.0827(14) 0.4005(12) 0.5847(5) 0.029(2) Uiso 1.000000 .

loop_
_atom_site_aniso_label
_atom_site_aniso_U_11
_atom_site_aniso_U_22
_atom_site_aniso_U_33
_atom_site_aniso_U_12
_atom_site_aniso_U_13
_atom_site_aniso_U_23
O(1) 0.0185(2) 0.0118(2) 0.01483(19) 0.00138(17) 0.00423(17) -0.00400(16)
O(2) 0.0107(2) 0.01062(19) 0.0139(2) 0.00186(17) -0.00066(16) -0.00208(15)
N(1) 0.0123(3) 0.0077(2) 0.0103(2) -0.0004(2) 0.00050(18) -0.00082(18)
N(2) 0.0164(3) 0.0156(3) 0.0210(3) -0.0033(2) -0.0018(2) 0.0083(2)
C(1) 0.0110(3) 0.0084(3) 0.0126(3) 0.0001(2) 0.0015(2) -0.0020(2)
C(2) 0.0111(3) 0.0071(3) 0.0152(3) -0.00011(19) 0.0004(2) -0.0002(2)
C(3) 0.0163(3) 0.0079(3) 0.0238(3) 0.0008(2) 0.0001(3) 0.0003(2)
C(4) 0.0180(3) 0.0103(3) 0.0271(3) -0.0013(2) -0.0024(3) 0.0060(2)
C(6) 0.0141(3) 0.0146(3) 0.0145(3) -0.0015(2) 0.0002(2) 0.0041(2)
C(7) 0.0100(3) 0.0091(2) 0.0121(3) -0.0004(2) -0.0002(2) 0.0009(2)
C(8) 0.0097(3) 0.0082(2) 0.0101(2) 0.0007(2) 0.00014(19) -0.0007(2)
C(81 0.0095(3) 0.0102(3) 0.0099(2) -0.0004(2) -0.0001(2) -0.00152(19)
C(82 0.0108(3) 0.0126(3) 0.0148(3) 0.0010(2) -0.0025(2) -0.0016(2)
C(83 0.0113(3) 0.0148(3) 0.0163(3) -0.0010(2) -0.0032(2) 0.0005(2)
C(84 0.0158(3) 0.0184(3) 0.0167(2) -0.0047(3) -0.0034(2) -0.0040(2)
C(85 0.0158(3) 0.0209(3) 0.0212(3) -0.0021(3) -0.0005(3) -0.0117(2)
C(86 0.0120(3) 0.0165(3) 0.0168(3) -0.0004(2) 0.0007(2) -0.0080(2)
C(91 0.0110(3) 0.0079(2) 0.0109(2) -0.0008(2) -0.0001(2) -0.0002(2)
C(92 0.0174(3) 0.0135(3) 0.0140(3) -0.0033(2) -0.0045(2) 0.0018(2)
C(93 0.0237(3) 0.0168(3) 0.0164(3) -0.0030(3) -0.0064(3) 0.0055(2)
C(94 0.0206(4) 0.0124(3) 0.0176(3) -0.0009(3) -0.0007(2) 0.0044(2)
C(95 0.0176(3) 0.0094(3) 0.0175(3) -0.0025(2) -0.0004(2) 0.0009(2)
C(96 0.0153(3) 0.0095(3) 0.0145(2) -0.0033(2) -0.0019(2) -0.0001(2)

loop_
_atom_type_symbol
_atom_type_description
_atom_type_scat_dispersion_real
_atom_type_scat_dispersion_imag
_atom_type_scat_source
_atom_type_scat_dispersion_source
C C 0.00347 0.00161 'Clementi & Roetti, C., At. Data Nucl. Data Tables 1974, 14, (177-478); Clementi & Raimondi, J. Chem. Phys., 1963, 38, (2686-2689)' 'Henke, Gullikson and Davis, At. Data and Nucl. Data Tables, 1993, 54, 2'
H H 0.00000 0.00000 'Clementi & Roetti, C., At. Data Nucl. Data Tables 1974, 14, (177-478); Clementi & Raimondi, J. Chem. Phys., 1963, 38, (2686-2689)' 'Henke, Gullikson and Davis, At. Data and Nucl. Data Tables, 1993, 54, 2'
N N 0.00653 0.00323 'Clementi & Roetti, C., At. Data Nucl. Data Tables 1974, 14, (177-478); Clementi & Raimondi, J. Chem. Phys., 1963, 38, (2686-2689)' 'Henke, Gullikson and Davis, At. Data and Nucl. Data Tables, 1993, 54, 2'
O O 0.01158 0.00611 'Clementi & Roetti, C., At. Data Nucl. Data Tables 1974, 14, (177-478); Clementi & Raimondi, J. Chem. Phys., 1963, 38, (2686-2689)' 'Henke, Gullikson and Davis, At. Data and Nucl. Data Tables, 1993, 54, 2'

loop_
_geom_angle_atom_site_label_1
_geom_angle_atom_site_label_2
_geom_angle_atom_site_label_3
_geom_angle
_geom_angle_site_symmetry_1
_geom_angle_site_symmetry_3
_geom_angle_publ_flag
H(2) O(2) C(8) 107.9(6) . . ?
C(8) N(1) C(1) 113.40(4) . . ?
C(91 N(1) C(1) 123.41(4) . . ?
C(91 N(1) C(8) 122.41(5) . . ?
C(6) N(2) C(4) 118.70(6) . . ?
N(1) C(1) O(1) 126.29(5) . . ?
C(2) C(1) O(1) 127.01(5) . . ?
C(2) C(1) N(1) 106.70(5) . . ?
C(3) C(2) C(1) 130.91(6) . . ?
C(7) C(2) C(1) 108.40(5) . . ?
C(7) C(2) C(3) 120.69(6) . . ?
C(4) C(3) C(2) 116.02(6) . . ?
H(3) C(3) C(2) 122.4(5) . . ?
H(3) C(3) C(4) 121.6(5) . . ?
C(3) C(4) N(2) 124.11(6) . . ?
H(4) C(4) N(2) 117.4(6) . . ?
H(4) C(4) C(3) 118.4(6) . . ?
C(7) C(6) N(2) 121.07(6) . . ?
H(6) C(6) N(2) 116.4(5) . . ?
H(6) C(6) C(7) 122.5(5) . . ?
C(6) C(7) C(2) 119.41(5) . . ?
C(8) C(7) C(2) 110.98(5) . . ?
C(8) C(7) C(6) 129.60(5) . . ?
N(1) C(8) O(2) 110.35(4) . . ?
C(7) C(8) O(2) 113.09(5) . . ?
C(7) C(8) N(1) 100.27(4) . . ?
C(81 C(8) O(2) 109.53(4) . . ?
C(81 C(8) N(1) 111.99(5) . . ?
C(81 C(8) C(7) 111.39(5) . . ?
C(82 C(81 C(8) 119.86(5) . . ?
C(86 C(81 C(8) 120.26(5) . . ?
C(86 C(81 C(82 119.85(5) . . ?
C(83 C(82 C(81 120.09(6) . . ?
H(82 C(82 C(81 119.0(6) . . ?
H(82 C(82 C(83 120.8(6) . . ?
C(84 C(83 C(82 119.90(6) . . ?
H(83 C(83 C(82 120.3(6) . . ?
H(83 C(83 C(84 119.8(6) . . ?
C(85 C(84 C(83 119.96(6) . . ?
H(84 C(84 C(83 119.7(6) . . ?
H(84 C(84 C(85 120.3(6) . . ?
C(86 C(85 C(84 120.24(6) . . ?
H(85 C(85 C(84 120.3(7) . . ?
H(85 C(85 C(86 119.5(7) . . ?
C(85 C(86 C(81 119.95(6) . . ?
H(86 C(86 C(81 119.5(6) . . ?
H(86 C(86 C(85 120.4(6) . . ?
C(92 C(91 N(1) 119.16(5) . . ?
C(96 C(91 N(1) 120.63(5) . . ?
C(96 C(91 C(92 120.21(5) . . ?
C(93 C(92 C(91 119.78(5) . . ?
H(92 C(92 C(91 120.9(5) . . ?
H(92 C(92 C(93 119.3(5) . . ?
C(94 C(93 C(92 120.31(5) . . ?
H(93 C(93 C(92 119.5(6) . . ?
H(93 C(93 C(94 120.1(6) . . ?
C(95 C(94 C(93 119.70(5) . . ?
H(94 C(94 C(93 120.8(6) . . ?
H(94 C(94 C(95 119.5(6) . . ?
C(96 C(95 C(94 120.42(6) . . ?
H(95 C(95 C(94 120.2(5) . . ?
H(95 C(95 C(96 119.4(5) . . ?
C(95 C(96 C(91 119.57(5) . . ?
H(96 C(96 C(91 119.4(6) . . ?
H(96 C(96 C(95 121.0(6) . . ?

loop_
_geom_bond_atom_site_label_1
_geom_bond_atom_site_label_2
_geom_bond_distance
_geom_bond_site_symmetry_2
_geom_bond_publ_flag
O(1) C(1) 1.2351(7) . ?
O(2) C(8) 1.3996(7) . ?
O(2) H(2) 0.953(12) . ?
N(1) C(1) 1.3667(7) . ?
N(1) C(8) 1.5067(7) . ?
N(1) C(91 1.4363(7) . ?
N(2) C(4) 1.3461(9) . ?
N(2) C(6) 1.3482(8) . ?
C(1) C(2) 1.4914(8) . ?
C(2) C(3) 1.3888(8) . ?
C(2) C(7) 1.3875(8) . ?
C(3) C(4) 1.4021(9) . ?
C(3) H(3) 1.062(11) . ?
C(4) H(4) 1.109(13) . ?
C(6) C(7) 1.3917(8) . ?
C(6) H(6) 1.117(10) . ?
C(7) C(8) 1.5207(8) . ?
C(8) C(81 1.5271(8) . ?
C(81 C(82 1.4038(9) . ?
C(81 C(86 1.3950(8) . ?
C(82 C(83 1.3951(9) . ?
C(82 H(82 1.069(11) . ?
C(83 C(84 1.4014(9) . ?
C(83 H(83 1.052(14) . ?
C(84 C(85 1.3928(11) . ?
C(84 H(84 1.109(12) . ?
C(85 C(86 1.3998(9) . ?
C(85 H(85 1.103(13) . ?
C(86 H(86 1.054(11) . ?
C(91 C(92 1.4016(8) . ?
C(91 C(96 1.4003(9) . ?
C(92 C(93 1.3977(8) . ?
C(92 H(92 1.095(10) . ?
C(93 C(94 1.3974(9) . ?
C(93 H(93 1.099(12) . ?
C(94 C(95 1.3994(8) . ?
C(94 H(94 1.091(12) . ?
C(95 C(96 1.3994(8) . ?
C(95 H(95 1.104(12) . ?
C(96 H(96 1.081(11) . ?
